data_7153037
loop_
_publ_author_name
'Ye, Juntao'
'Li, Suhua'
'Ma, Shengming'

_publ_section_title
;
 Gorlos-phos: addressing the stereoselectivity in palladium-catalyzed
 exo-mode cyclization of allenes with a nucleophilic functionality.
;
_journal_issue 32
_journal_name_full 'Organic &amp; biomolecular chemistry'
_journal_page_first 5370
_journal_page_last 5373
_journal_paper_doi 10.1039/c3ob40983j
_journal_volume 11
_journal_year 2013
_chemical_formula_sum 'C21 H23 N O2'
_chemical_formula_weight 321.40
_chemical_name_systematic
;
?
;
_space_group_IT_number 14
_symmetry_cell_setting monoclinic
_symmetry_space_group_name_Hall '-P 2ybc'
_symmetry_space_group_name_H-M 'P 1 21/c 1'
_atom_sites_solution_hydrogens geom
_atom_sites_solution_primary direct
_atom_sites_solution_secondary difmap
_audit_creation_method SHELXL-97
_cell_angle_alpha 90.00
_cell_angle_beta 105.356(4)
_cell_angle_gamma 90.00
_cell_formula_units_Z 4
_cell_length_a 13.9084(18)
_cell_length_b 5.9803(8)
_cell_length_c 22.981(3)
_cell_measurement_temperature 296(2)
_cell_volume 1843.2(4)
_computing_structure_refinement 'SHELXL-97 (Sheldrick, 1997)'
_computing_structure_solution 'SHELXS-97 (Sheldrick, 1990)'
_diffrn_ambient_temperature 296(2)
_diffrn_measured_fraction_theta_full 0.995
_diffrn_measured_fraction_theta_max 0.995
_diffrn_radiation_monochromator graphite
_diffrn_radiation_source 'fine-focus sealed tube'
_diffrn_radiation_type MoK\a
_diffrn_radiation_wavelength 0.71073
_diffrn_reflns_av_R_equivalents 0.0359
_diffrn_reflns_av_sigmaI/netI 0.0232
_diffrn_reflns_limit_h_max 16
_diffrn_reflns_limit_h_min -16
_diffrn_reflns_limit_k_max 7
_diffrn_reflns_limit_k_min -7
_diffrn_reflns_limit_l_max 27
_diffrn_reflns_limit_l_min -27
_diffrn_reflns_number 20338
_diffrn_reflns_theta_full 25.01
_diffrn_reflns_theta_max 25.01
_diffrn_reflns_theta_min 1.52
_exptl_absorpt_coefficient_mu 0.074
_exptl_absorpt_correction_T_max 0.9941
_exptl_absorpt_correction_T_min 0.9626
_exptl_absorpt_correction_type multi-scan
_exptl_crystal_colour colorless
_exptl_crystal_density_diffrn 1.158
_exptl_crystal_density_method 'not measured'
_exptl_crystal_description block
_exptl_crystal_F_000 688
_exptl_crystal_size_max 0.52
_exptl_crystal_size_mid 0.11
_exptl_crystal_size_min 0.08
_refine_diff_density_max 0.521
_refine_diff_density_min -0.445
_refine_diff_density_rms 0.048
_refine_ls_extinction_method none
_refine_ls_goodness_of_fit_ref 1.053
_refine_ls_hydrogen_treatment constr
_refine_ls_matrix_type full
_refine_ls_number_parameters 254
_refine_ls_number_reflns 3223
_refine_ls_number_restraints 165
_refine_ls_restrained_S_all 1.131
_refine_ls_R_factor_all 0.1043
_refine_ls_R_factor_gt 0.0685
_refine_ls_shift/su_max 0.000
_refine_ls_shift/su_mean 0.000
_refine_ls_structure_factor_coef Fsqd
_refine_ls_weighting_details 'calc w=1/[\s^2^(Fo^2^)+(0.1409P)^2^+0.3272P] where P=(Fo^2^+2Fc^2^)/3'
_refine_ls_weighting_scheme calc
_refine_ls_wR_factor_gt 0.2050
_refine_ls_wR_factor_ref 0.2462
_reflns_number_gt 1918
_reflns_number_total 3223
_reflns_threshold_expression >2sigma(I)
_cod_data_source_file c3ob40983j.txt
_cod_data_source_block z
_cod_depositor_comments
;
The following automatic conversions were performed:

'_symmetry_cell_setting' value 'Monoclinic' changed to 'monoclinic'
according to /home/saulius/struct/CIF-dictionaries/cif_core.dic
dictionary named 'cif_core.dic' version 2.4.2 from 2011-04-26.

Automatic conversion script
Id: cif_fix_values 1891 2012-01-12 08:04:46Z andrius 
;
_cod_original_cell_volume 1843.3(4)
_cod_original_sg_symbol_H-M P2(1)/c
_cod_database_code 7153037

loop_
_symmetry_equiv_pos_as_xyz
'x, y, z'
'-x, y+1/2, -z+1/2'
'-x, -y, -z'
'x, -y-1/2, z-1/2'

loop_
_atom_site_label
_atom_site_type_symbol
_atom_site_fract_x
_atom_site_fract_y
_atom_site_fract_z
_atom_site_U_iso_or_equiv
_atom_site_adp_type
_atom_site_occupancy
_atom_site_symmetry_multiplicity
_atom_site_calc_flag
_atom_site_refinement_flags
_atom_site_disorder_assembly
_atom_site_disorder_group
O1 O 0.44130(18) 0.6069(4) 0.15953(13) 0.1026(9) Uani 1 1 d . A .
O2 O 0.38490(16) 0.5321(4) 0.24020(12) 0.0871(7) Uani 1 1 d . A .
N1 N 0.38534(18) 0.2613(4) 0.17611(12) 0.0715(7) Uani 1 1 d . A .
C5 C 0.2540(2) 0.3886(5) 0.28206(15) 0.0789(9) Uani 1 1 d D . .
C6 C 0.3493(2) 0.3376(5) 0.26597(14) 0.0755(9) Uani 1 1 d . A .
H6A H 0.3998 0.2929 0.3026 0.091 Uiso 1 1 calc R . .
C7 C 0.3407(2) 0.1563(5) 0.21847(14) 0.0725(8) Uani 1 1 d . . .
H7A H 0.3769 0.0227 0.2355 0.087 Uiso 1 1 calc R A .
H7B H 0.2716 0.1177 0.2000 0.087 Uiso 1 1 calc R . .
C8 C 0.4069(2) 0.4741(5) 0.18789(17) 0.0756(9) Uani 1 1 d . . .
C9 C 0.1641(2) 0.4395(5) 0.23154(14) 0.0733(8) Uani 1 1 d . A .
C10 C 0.0812(3) 0.3055(7) 0.22034(17) 0.0943(11) Uani 1 1 d . . .
H10A H 0.0808 0.1806 0.2444 0.113 Uiso 1 1 calc R A .
C11 C -0.0018(3) 0.3537(8) 0.1737(2) 0.1095(13) Uani 1 1 d . A .
H11A H -0.0576 0.2620 0.1674 0.131 Uiso 1 1 calc R . .
C12 C -0.0034(3) 0.5308(8) 0.13730(18) 0.1016(12) Uani 1 1 d . . .
H12A H -0.0594 0.5610 0.1058 0.122 Uiso 1 1 calc R A .
C13 C 0.0785(3) 0.6647(7) 0.1474(2) 0.1098(13) Uani 1 1 d . A .
H13A H 0.0781 0.7879 0.1226 0.132 Uiso 1 1 calc R . .
C14 C 0.1613(3) 0.6203(6) 0.19345(19) 0.0980(12) Uani 1 1 d . . .
H14A H 0.2167 0.7131 0.1993 0.118 Uiso 1 1 calc R A .
C15 C 0.3957(2) 0.1505(6) 0.12227(16) 0.0854(10) Uani 1 1 d . . .
15A H 0.4308 0.0105 0.1338 0.103 Uiso 1 1 calc R A .
H15B H 0.4364 0.2431 0.1036 0.103 Uiso 1 1 calc R . .
C16 C 0.2988(2) 0.1028(5) 0.07659(14) 0.0710(8) Uani 1 1 d . A .
C17 C 0.2211(3) 0.2536(6) 0.06375(16) 0.0878(10) Uani 1 1 d . . .
H17A H 0.2278 0.3882 0.0847 0.105 Uiso 1 1 calc R A .
C18 C 0.1346(3) 0.2096(7) 0.02094(18) 0.0987(11) Uani 1 1 d . A .
H18A H 0.0831 0.3136 0.0133 0.118 Uiso 1 1 calc R . .
C19 C 0.1231(3) 0.0158(8) -0.01061(17) 0.0967(11) Uani 1 1 d . . .
H19A H 0.0644 -0.0117 -0.0404 0.116 Uiso 1 1 calc R A .
C20 C 0.1973(3) -0.1381(7) 0.00145(17) 0.0979(11) Uani 1 1 d . A .
H20A H 0.1891 -0.2721 -0.0198 0.118 Uiso 1 1 calc R . .
C21 C 0.2843(3) -0.0976(6) 0.04470(16) 0.0883(10) Uani 1 1 d . . .
H21A H 0.3343 -0.2054 0.0529 0.106 Uiso 1 1 calc R A .
C1 C 0.4194(10) 0.046(3) 0.4679(6) 0.199(5) Uani 0.587(11) 1 d PDU A 1
H1A H 0.4133 -0.0987 0.4846 0.298 Uiso 0.587(11) 1 calc PR A 1
H1B H 0.4306 0.1565 0.4993 0.298 Uiso 0.587(11) 1 calc PR A 1
H1C H 0.4746 0.0455 0.4501 0.298 Uiso 0.587(11) 1 calc PR A 1
C2 C 0.3236(6) 0.1013(17) 0.4195(4) 0.113(2) Uani 0.587(11) 1 d PDU A 1
H2A H 0.2670 0.0951 0.4367 0.136 Uiso 0.587(11) 1 calc PR A 1
H2B H 0.3130 -0.0071 0.3870 0.136 Uiso 0.587(11) 1 calc PR A 1
C3 C 0.3328(7) 0.3412(13) 0.3944(4) 0.0923(19) Uani 0.587(11) 1 d PDU A 1
H3A H 0.3334 0.4501 0.4258 0.111 Uiso 0.587(11) 1 calc PR A 1
H3B H 0.3957 0.3531 0.3839 0.111 Uiso 0.587(11) 1 calc PR A 1
C4 C 0.2485(9) 0.3955(17) 0.3396(4) 0.093(2) Uani 0.587(11) 1 d PDU A 1
H4A H 0.1878 0.4371 0.3462 0.112 Uiso 0.587(11) 1 calc PR A 1
C1' C 0.4057(13) -0.077(3) 0.4526(7) 0.159(5) Uani 0.413(11) 1 d PDU A 2
H1'A H 0.4169 -0.2354 0.4548 0.238 Uiso 0.413(11) 1 calc PR A 2
H1'B H 0.3784 -0.0312 0.4850 0.238 Uiso 0.413(11) 1 calc PR A 2
H1'C H 0.4677 -0.0009 0.4560 0.238 Uiso 0.413(11) 1 calc PR A 2
C2' C 0.3323(8) -0.018(2) 0.3921(5) 0.102(3) Uani 0.413(11) 1 d PDU A 2
H2'A H 0.2688 -0.0922 0.3878 0.122 Uiso 0.413(11) 1 calc PR A 2
H2'B H 0.3588 -0.0611 0.3587 0.122 Uiso 0.413(11) 1 calc PR A 2
C3' C 0.3203(12) 0.248(2) 0.3946(7) 0.114(3) Uani 0.413(11) 1 d PDU A 2
H3'A H 0.2950 0.2869 0.4287 0.137 Uiso 0.413(11) 1 calc PR A 2
H3'B H 0.3851 0.3178 0.4003 0.137 Uiso 0.413(11) 1 calc PR A 2
C4' C 0.2490(15) 0.336(3) 0.3363(5) 0.105(3) Uani 0.413(11) 1 d PDU A 2
H4'A H 0.1852 0.3585 0.3409 0.126 Uiso 0.413(11) 1 calc PRU A 2

loop_
_atom_site_aniso_label
_atom_site_aniso_U_11
_atom_site_aniso_U_22
_atom_site_aniso_U_33
_atom_site_aniso_U_23
_atom_site_aniso_U_13
_atom_site_aniso_U_12
O1 0.0770(15) 0.0849(16) 0.136(2) 0.0327(15) 0.0103(14) -0.0231(12)
O2 0.0728(14) 0.0647(14) 0.1121(18) -0.0067(12) 0.0040(13) -0.0150(10)
N1 0.0676(15) 0.0600(15) 0.0835(17) 0.0058(12) 0.0139(13) -0.0104(11)
C5 0.069(2) 0.077(2) 0.083(2) 0.0015(17) 0.0072(17) 0.0097(15)
C6 0.0691(19) 0.0671(18) 0.080(2) 0.0045(15) 0.0014(15) 0.0010(15)
C7 0.0648(18) 0.0563(16) 0.092(2) 0.0094(15) 0.0125(16) -0.0006(13)
C8 0.0491(16) 0.0627(19) 0.101(2) 0.0135(18) -0.0046(16) -0.0074(13)
C9 0.0653(19) 0.0688(19) 0.081(2) -0.0004(15) 0.0115(15) 0.0077(15)
C10 0.074(2) 0.096(3) 0.105(3) 0.021(2) 0.011(2) -0.0054(19)
C11 0.072(2) 0.121(3) 0.123(3) -0.004(3) 0.004(2) -0.015(2)
C12 0.074(2) 0.124(3) 0.095(3) 0.006(2) 0.001(2) 0.022(2)
C13 0.089(3) 0.101(3) 0.127(3) 0.038(2) 0.007(2) 0.024(2)
C14 0.075(2) 0.074(2) 0.132(3) 0.020(2) 0.003(2) 0.0011(17)
C15 0.063(2) 0.088(2) 0.104(3) 0.004(2) 0.0200(18) 0.0021(16)
C16 0.0662(18) 0.075(2) 0.0712(18) 0.0082(15) 0.0171(15) 0.0022(15)
C17 0.083(2) 0.081(2) 0.091(2) -0.0006(18) 0.008(2) 0.0108(18)
C18 0.083(2) 0.107(3) 0.095(3) 0.004(2) 0.004(2) 0.023(2)
C19 0.082(3) 0.120(3) 0.081(2) 0.005(2) 0.0089(19) -0.008(2)
C20 0.106(3) 0.096(3) 0.084(2) -0.014(2) 0.014(2) -0.010(2)
C21 0.092(3) 0.081(2) 0.091(2) -0.0004(19) 0.023(2) 0.0111(18)
C1 0.199(8) 0.190(8) 0.182(8) 0.025(7) 0.008(6) 0.020(7)
C2 0.104(4) 0.130(5) 0.103(4) 0.046(4) 0.023(3) 0.008(4)
C3 0.101(4) 0.090(4) 0.080(3) -0.010(3) 0.015(3) 0.012(3)
C4 0.097(3) 0.095(4) 0.083(3) -0.010(3) 0.015(3) 0.030(4)
C1' 0.162(7) 0.160(8) 0.152(7) 0.017(7) 0.037(6) 0.002(7)
C2' 0.092(4) 0.124(5) 0.101(5) 0.037(4) 0.044(4) 0.019(4)
C3' 0.109(4) 0.124(5) 0.106(4) 0.000(4) 0.021(4) 0.013(5)
C4' 0.104(4) 0.109(5) 0.096(4) -0.001(4) 0.019(4) 0.023(4)

loop_
_atom_type_symbol
_atom_type_description
_atom_type_scat_dispersion_real
_atom_type_scat_dispersion_imag
_atom_type_scat_source
C C 0.0033 0.0016 'International Tables Vol C Tables 4.2.6.8 and 6.1.1.4'
H H 0.0000 0.0000 'International Tables Vol C Tables 4.2.6.8 and 6.1.1.4'
N N 0.0061 0.0033 'International Tables Vol C Tables 4.2.6.8 and 6.1.1.4'
O O 0.0106 0.0060 'International Tables Vol C Tables 4.2.6.8 and 6.1.1.4'

loop_
_geom_angle_atom_site_label_1
_geom_angle_atom_site_label_2
_geom_angle_atom_site_label_3
_geom_angle
C8 O2 C6 109.7(2)
C8 N1 C7 113.6(3)
C8 N1 C15 123.4(3)
C7 N1 C15 122.8(2)
C4' C5 C4 15.6(10)
C4' C5 C9 123.1(9)
C4 C5 C9 120.3(6)
C4' C5 C6 117.5(9)
C4 C5 C6 122.2(6)
C9 C5 C6 117.5(3)
O2 C6 C5 110.9(2)
O2 C6 C7 104.4(2)
C5 C6 C7 114.6(3)
O2 C6 H6A 108.9
C5 C6 H6A 108.9
C7 C6 H6A 108.9
N1 C7 C6 102.1(2)
N1 C7 H7A 111.3
C6 C7 H7A 111.3
N1 C7 H7B 111.3
C6 C7 H7B 111.3
H7A C7 H7B 109.2
O1 C8 N1 128.8(4)
O1 C8 O2 121.6(3)
N1 C8 O2 109.6(3)
C10 C9 C14 117.1(3)
C10 C9 C5 121.0(3)
C14 C9 C5 121.8(3)
C9 C10 C11 120.8(4)
C9 C10 H10A 119.6
C11 C10 H10A 119.6
C12 C11 C10 121.3(4)
C12 C11 H11A 119.4
C10 C11 H11A 119.4
C11 C12 C13 118.8(4)
C11 C12 H12A 120.6
C13 C12 H12A 120.6
C12 C13 C14 120.8(4)
C12 C13 H13A 119.6
C14 C13 H13A 119.6
C13 C14 C9 121.1(4)
C13 C14 H14A 119.4
C9 C14 H14A 119.4
N1 C15 C16 114.3(3)
N1 C15 15A 108.7
C16 C15 15A 108.7
N1 C15 H15B 108.7
C16 C15 H15B 108.7
15A C15 H15B 107.6
C17 C16 C21 117.0(3)
C17 C16 C15 122.2(3)
C21 C16 C15 120.7(3)
C18 C17 C16 121.3(3)
C18 C17 H17A 119.3
C16 C17 H17A 119.3
C19 C18 C17 120.6(4)
C19 C18 H18A 119.7
C17 C18 H18A 119.7
C18 C19 C20 119.7(4)
C18 C19 H19A 120.2
C20 C19 H19A 120.2
C19 C20 C21 120.5(4)
C19 C20 H20A 119.8
C21 C20 H20A 119.8
C20 C21 C16 120.8(3)
C20 C21 H21A 119.6
C16 C21 H21A 119.6
C2 C1 H1A 109.5
C2 C1 H1B 109.5
H1A C1 H1B 109.5
C2 C1 H1C 109.5
H1A C1 H1C 109.5
H1B C1 H1C 109.5
C1 C2 C3 109.0(8)
C1 C2 H2A 109.9
C3 C2 H2A 109.9
C1 C2 H2B 109.9
C3 C2 H2B 109.9
H2A C2 H2B 108.3
C4 C3 C2 112.5(6)
C4 C3 H3A 109.1
C2 C3 H3A 109.1
C4 C3 H3B 109.1
C2 C3 H3B 109.1
H3A C3 H3B 107.8
C5 C4 C3 125.4(9)
C5 C4 H4A 117.3
C3 C4 H4A 117.3
C2' C1' H1'A 109.5
C2' C1' H1'B 109.5
H1'A C1' H1'B 109.5
C2' C1' H1'C 109.5
H1'A C1' H1'C 109.5
H1'B C1' H1'C 109.5
C1' C2' C3' 104.3(9)
C1' C2' H2'A 110.9
C3' C2' H2'A 110.9
C1' C2' H2'B 110.9
C3' C2' H2'B 110.9
H2'A C2' H2'B 108.9
C4' C3' C2' 111.2(9)
C4' C3' H3'A 109.4
C2' C3' H3'A 109.4
C4' C3' H3'B 109.4
C2' C3' H3'B 109.4
H3'A C3' H3'B 108.0
C5 C4' C3' 136.9(16)
C5 C4' H4'A 111.5
C3' C4' H4'A 111.5

loop_
_geom_bond_atom_site_label_1
_geom_bond_atom_site_label_2
_geom_bond_distance
O1 C8 1.205(4)
O2 C8 1.361(4)
O2 C6 1.451(4)
N1 C8 1.319(4)
N1 C7 1.431(4)
N1 C15 1.444(4)
C5 C4' 1.305(10)
C5 C4 1.345(10)
C5 C9 1.495(4)
C5 C6 1.499(5)
C6 C7 1.521(4)
C6 H6A 0.9800
C7 H7A 0.9700
C7 H7B 0.9700
C9 C10 1.372(5)
C9 C14 1.385(5)
C10 C11 1.381(5)
C10 H10A 0.9300
C11 C12 1.347(6)
C11 H11A 0.9300
C12 C13 1.360(6)
C12 H12A 0.9300
C13 C14 1.369(5)
C13 H13A 0.9300
C14 H14A 0.9300
C15 C16 1.500(5)
C15 15A 0.9700
C15 H15B 0.9700
C16 C17 1.379(4)
C16 C21 1.391(5)
C17 C18 1.363(5)
C17 H17A 0.9300
C18 C19 1.354(5)
C18 H18A 0.9300
C19 C20 1.356(5)
C19 H19A 0.9300
C20 C21 1.369(5)
C20 H20A 0.9300
C21 H21A 0.9300
C1 C2 1.529(9)
C1 H1A 0.9600
C1 H1B 0.9600
C1 H1C 0.9600
C2 C3 1.564(8)
C2 H2A 0.9700
C2 H2B 0.9700
C3 C4 1.512(8)
C3 H3A 0.9700
C3 H3B 0.9700
C4 H4A 0.9300
C1' C2' 1.533(10)
C1' H1'A 0.9600
C1' H1'B 0.9600
C1' H1'C 0.9600
C2' C3' 1.601(9)
C2' H2'A 0.9700
C2' H2'B 0.9700
C3' C4' 1.534(9)
C3' H3'A 0.9700
C3' H3'B 0.9700
C4' H4'A 0.9300

loop_
_geom_torsion_atom_site_label_1
_geom_torsion_atom_site_label_2
_geom_torsion_atom_site_label_3
_geom_torsion_atom_site_label_4
_geom_torsion
C8 O2 C6 C5 -130.3(3)
C8 O2 C6 C7 -6.4(3)
C4' C5 C6 O2 -129.6(10)
C4 C5 C6 O2 -112.4(6)
C9 C5 C6 O2 65.8(4)
C4' C5 C6 C7 112.5(10)
C4 C5 C6 C7 129.7(6)
C9 C5 C6 C7 -52.1(4)
C8 N1 C7 C6 -7.0(3)
C15 N1 C7 C6 179.2(3)
O2 C6 C7 N1 7.7(3)
C5 C6 C7 N1 129.2(3)
C7 N1 C8 O1 -177.2(3)
C15 N1 C8 O1 -3.5(5)
C7 N1 C8 O2 3.3(3)
C15 N1 C8 O2 177.0(2)
C6 O2 C8 O1 -177.3(3)
C6 O2 C8 N1 2.3(3)
C4' C5 C9 C10 -46.2(10)
C4 C5 C9 C10 -64.3(7)
C6 C5 C9 C10 117.5(4)
C4' C5 C9 C14 135.0(10)
C4 C5 C9 C14 116.9(6)
C6 C5 C9 C14 -61.3(4)
C14 C9 C10 C11 -1.4(6)
C5 C9 C10 C11 179.8(3)
C9 C10 C11 C12 1.1(6)
C10 C11 C12 C13 -0.6(7)
C11 C12 C13 C14 0.3(7)
C12 C13 C14 C9 -0.7(7)
C10 C9 C14 C13 1.2(6)
C5 C9 C14 C13 180.0(3)
C8 N1 C15 C16 -106.3(3)
C7 N1 C15 C16 66.8(4)
N1 C15 C16 C17 40.4(4)
N1 C15 C16 C21 -140.3(3)
C21 C16 C17 C18 -1.1(5)
C15 C16 C17 C18 178.3(3)
C16 C17 C18 C19 -0.5(6)
C17 C18 C19 C20 1.5(6)
C18 C19 C20 C21 -0.9(6)
C19 C20 C21 C16 -0.8(6)
C17 C16 C21 C20 1.8(5)
C15 C16 C21 C20 -177.6(3)
C1 C2 C3 C4 170.9(10)
C4' C5 C4 C3 73(5)
C9 C5 C4 C3 178.1(6)
C6 C5 C4 C3 -3.8(12)
C2 C3 C4 C5 -101.0(11)
C1' C2' C3' C4' 179.5(13)
C4 C5 C4' C3' -105(6)
C9 C5 C4' C3' 170.3(14)
C6 C5 C4' C3' 7(2)
C2' C3' C4' C5 -82(2)
